data_1548676
loop_
_publ_author_name
'Noland, Wayland E.'
'Tritch, Kenneth J.'

_publ_section_title
;
 2,6-Dibromo-4-chlorophenyl isocyanide
;
_journal_coeditor_code SJ4150
_journal_issue 1
_journal_name_full IUCrData
_journal_page_first x171819
_journal_paper_doi 10.1107/S2414314617018193
_journal_volume 3
_journal_year 2018
_chemical_formula_iupac 'C7 H2 Br2 Cl N'
_chemical_formula_moiety 'C7 H2 Br2 Cl N'
_chemical_formula_sum 'C7 H2 Br2 Cl N'
_chemical_formula_weight 295.37
_chemical_melting_point 377
_chemical_name_common RNC
_chemical_name_systematic
;
2,6-Dibromo-4-chlorophenyl isocyanide
;
_space_group_crystal_system monoclinic
_space_group_IT_number 11
_space_group_name_Hall '-P 2yb'
_space_group_name_H-M_alt 'P 1 21/m 1'
_symmetry_space_group_name_Hall '-P 2yb'
_symmetry_space_group_name_H-M 'P 1 21/m 1'
_atom_sites_solution_hydrogens geom
_audit_creation_method SHELXL-2014/6
_cell_angle_alpha 90
_cell_angle_beta 93.023(4)
_cell_angle_gamma 90
_cell_formula_units_Z 2
_cell_length_a 4.7215(4)
_cell_length_b 10.0181(9)
_cell_length_c 8.7689(8)
_cell_measurement_reflns_used 2922
_cell_measurement_temperature 100(2)
_cell_measurement_theta_max 30.54
_cell_measurement_theta_min 2.33
_cell_volume 414.20(6)
_computing_cell_refinement
;
SAINT (Bruker, 2012)
;
_computing_data_collection
;
APEX3 (Bruker, 2012)
;
_computing_data_reduction
;
SAINT (Bruker, 2012)
;
_computing_molecular_graphics
;
Mercury (Macrae <i>et al.</i>, 2008)
;
_computing_publication_material
;
publCIF (Westrip, 2010)
;
_computing_structure_refinement
;
SHELXL2014 (Sheldrick, 2015b)
;
_computing_structure_solution
;
SHELXT2014 (Sheldrick, 2015a)
;
_diffrn_ambient_temperature 100(2)
_diffrn_measured_fraction_theta_full 1.000
_diffrn_measured_fraction_theta_max 0.999
_diffrn_measurement_device_type 'Bruker VENTURE PHOTON-II'
_diffrn_measurement_method '\f and \w scans'
_diffrn_radiation_type MoK\a
_diffrn_radiation_wavelength 0.71073
_diffrn_reflns_av_R_equivalents 0.0372
_diffrn_reflns_limit_h_max 5
_diffrn_reflns_limit_h_min -6
_diffrn_reflns_limit_k_max 14
_diffrn_reflns_limit_k_min -14
_diffrn_reflns_limit_l_max 12
_diffrn_reflns_limit_l_min -12
_diffrn_reflns_number 7071
_diffrn_reflns_theta_full 25.242
_diffrn_reflns_theta_max 30.543
_diffrn_reflns_theta_min 2.326
_exptl_absorpt_coefficient_mu 10.034
_exptl_absorpt_correction_T_max 0.1561
_exptl_absorpt_correction_T_min 0.0566
_exptl_absorpt_correction_type multi-scan
_exptl_absorpt_process_details
;
(SADABS; Sheldrick, 1996)
;
_exptl_crystal_colour colourless
_exptl_crystal_density_diffrn 2.368
_exptl_crystal_description Needle
_exptl_crystal_F_000 276
_exptl_crystal_size_max 0.200
_exptl_crystal_size_mid 0.200
_exptl_crystal_size_min 0.120
_refine_diff_density_max 0.511
_refine_diff_density_min -0.903
_refine_ls_extinction_method none
_refine_ls_goodness_of_fit_ref 1.083
_refine_ls_hydrogen_treatment constr
_refine_ls_matrix_type full
_refine_ls_number_parameters 58
_refine_ls_number_reflns 1334
_refine_ls_number_restraints 0
_refine_ls_restrained_S_all 1.083
_refine_ls_R_factor_all 0.0233
_refine_ls_R_factor_gt 0.0206
_refine_ls_shift/su_max 0.001
_refine_ls_shift/su_mean 0.000
_refine_ls_structure_factor_coef Fsqd
_refine_ls_weighting_details 'w=1/[\s^2^(Fo^2^)+(0.0194P)^2^+0.2636P] where P=(Fo^2^+2Fc^2^)/3'
_refine_ls_weighting_scheme calc
_refine_ls_wR_factor_gt 0.0484
_refine_ls_wR_factor_ref 0.0500
_reflns_number_gt 1239
_reflns_number_total 1334
_reflns_threshold_expression 'I > 2\s(I)'
_cod_data_source_file sj4150sup1.cif
_cod_data_source_block I
_cod_database_code 1548676
_shelx_space_group_comment
;
The symmetry employed for this shelxl refinement is uniquely defined
by the following loop, which should always be used as a source of
symmetry information in preference to the above space-group names.
They are only intended as comments.
;
_shelx_estimated_absorpt_t_min 0.239
_shelx_estimated_absorpt_t_max 0.379
_shelxl_version_number 2014/6

loop_
_space_group_symop_operation_xyz
'x, y, z'
'-x, y+1/2, -z'
'-x, -y, -z'
'x, -y-1/2, z'

loop_
_atom_site_type_symbol
_atom_site_label
_atom_site_fract_x
_atom_site_fract_y
_atom_site_fract_z
_atom_site_U_iso_or_equiv
_atom_site_adp_type
_atom_site_calc_flag
_atom_site_occupancy
Br Br11 0.34536(4) 0.46686(2) 0.69204(2) 0.01601(7) Uani d 1
Cl Cl11 1.09879(12) 0.7500 1.06960(7) 0.01600(12) Uani d 1
C C11 0.3949(5) 0.7500 0.7040(3) 0.0141(4) Uani d 1
N N11 0.1793(5) 0.7500 0.5901(2) 0.0153(4) Uani d 1
C C12 0.5017(3) 0.62936(17) 0.76251(19) 0.0136(3) Uani d 1
C C13 0.7193(3) 0.62865(17) 0.87580(19) 0.0140(3) Uani d 1
H H13A 0.7934 0.5469 0.9156 0.017 Uiso calc 1
C C14 0.8258(5) 0.7500 0.9296(3) 0.0140(4) Uani d 1
C C15 0.0001(6) 0.7500 0.4941(3) 0.0195(5) Uani d 1

loop_
_atom_site_aniso_label
_atom_site_aniso_U_11
_atom_site_aniso_U_22
_atom_site_aniso_U_33
_atom_site_aniso_U_12
_atom_site_aniso_U_13
_atom_site_aniso_U_23
Br11 0.02047(10) 0.01162(10) 0.01577(10) -0.00213(6) -0.00046(7) -0.00098(6)
Cl11 0.0151(3) 0.0176(3) 0.0150(3) 0.000 -0.0022(2) 0.000
C11 0.0153(10) 0.0157(11) 0.0113(10) 0.000 0.0019(8) 0.000
N11 0.0185(10) 0.0140(9) 0.0134(9) 0.000 0.0000(8) 0.000
C12 0.0156(7) 0.0125(7) 0.0130(7) -0.0016(6) 0.0030(6) -0.0017(6)
C13 0.0155(7) 0.0127(7) 0.0139(8) 0.0011(6) 0.0014(6) 0.0003(6)
C14 0.0136(10) 0.0149(11) 0.0136(10) 0.000 0.0016(8) 0.000
C15 0.0253(13) 0.0139(10) 0.0189(12) 0.000 -0.0036(10) 0.000

loop_
_atom_type_symbol
_atom_type_description
_atom_type_scat_dispersion_real
_atom_type_scat_dispersion_imag
_atom_type_scat_source
C C 0.0033 0.0016 'International Tables Vol C Tables 4.2.6.8 and 6.1.1.4'
H H 0.0000 0.0000 'International Tables Vol C Tables 4.2.6.8 and 6.1.1.4'
N N 0.0061 0.0033 'International Tables Vol C Tables 4.2.6.8 and 6.1.1.4'
Cl Cl 0.1484 0.1585 'International Tables Vol C Tables 4.2.6.8 and 6.1.1.4'
Br Br -0.2901 2.4595 'International Tables Vol C Tables 4.2.6.8 and 6.1.1.4'

loop_
_geom_angle_atom_site_label_1
_geom_angle_atom_site_label_2
_geom_angle_atom_site_label_3
_geom_angle_site_symmetry_1
_geom_angle_site_symmetry_3
_geom_angle
N11 C11 C12 . 4_575 120.09(11)
N11 C11 C12 . . 120.09(11)
C12 C11 C12 4_575 . 119.8(2)
C15 N11 C11 . . 179.6(3)
C13 C12 C11 . . 120.38(17)
C13 C12 Br11 . . 119.55(13)
C11 C12 Br11 . . 120.06(14)
C14 C13 C12 . . 118.60(17)
C14 C13 H13A . . 120.7
C12 C13 H13A . . 120.7
C13 C14 C13 4_575 . 122.2(2)
C13 C14 Cl11 4_575 . 118.90(11)
C13 C14 Cl11 . . 118.90(11)

loop_
_geom_bond_atom_site_label_1
_geom_bond_atom_site_label_2
_geom_bond_site_symmetry_2
_geom_bond_distance
Br11 C12 . 1.8785(17)
Cl11 C14 . 1.733(3)
C11 N11 . 1.388(3)
C11 C12 4_575 1.397(2)
C11 C12 . 1.397(2)
N11 C15 . 1.161(4)
C12 C13 . 1.391(3)
C13 C14 . 1.389(2)
C13 H13A . 0.9500
C14 C13 4_575 1.389(2)

loop_
_geom_torsion_atom_site_label_1
_geom_torsion_atom_site_label_2
_geom_torsion_atom_site_label_3
_geom_torsion_atom_site_label_4
_geom_torsion_site_symmetry_1
_geom_torsion_site_symmetry_4
_geom_torsion
N11 C11 C12 C13 . . 179.51(19)
C12 C11 C12 C13 4_575 . -1.8(3)
N11 C11 C12 Br11 . . -2.1(3)
C12 C11 C12 Br11 4_575 . 176.61(11)
C11 C12 C13 C14 . . 0.4(3)
Br11 C12 C13 C14 . . -178.03(15)
C12 C13 C14 C13 . 4_575 1.1(3)
C12 C13 C14 Cl11 . . -179.48(14)

_cod_database_fobs_code 1548676
